data_4339078
loop_
_publ_author_name
'Majumdar, Amit'
'Pal, Kuntal'
'Nagarajan, Kowliki'
'Sarkar, Sabyasachi'

_publ_section_title
;
 Desoxo molybdenum(IV) and tungsten(IV) bis(dithiolene) complexes:
 monomer-dimer interconversion involving reversible thiol bridge
 formation.
;
_journal_issue 15
_journal_name_full 'Inorganic chemistry'
_journal_page_first 6136
_journal_page_last 6147
_journal_paper_doi 10.1021/ic7006777
_journal_volume 46
_journal_year 2007
_chemical_formula_moiety '2(C8 H20 N), C20 H10 N8 O2 S10 W2'
_chemical_formula_sum 'C36 H50 N10 O2 S10 W2'
_chemical_formula_weight 1343.24
_chemical_name_systematic
'Tetraethylammonium tetrakis(1,2-dicyanoethylenedithiolato)bis(2-hydroxyethanethiolato)ditungstate'
_space_group_IT_number 14
_symmetry_cell_setting monoclinic
_symmetry_Int_Tables_number 14
_symmetry_space_group_name_Hall '-P 2ybc'
_symmetry_space_group_name_H-M 'P 1 21/c 1'
_atom_sites_solution_hydrogens geom
_atom_sites_solution_primary direct
_atom_sites_solution_secondary difmap
_audit_creation_method SHELXL-97
_cell_angle_alpha 90.000(5)
_cell_angle_beta 113.289(5)
_cell_angle_gamma 90.000(5)
_cell_formula_units_Z 4
_cell_length_a 19.545(5)
_cell_length_b 14.274(5)
_cell_length_c 19.548(5)
_cell_measurement_temperature 100(2)
_cell_volume 5009(3)
_computing_cell_refinement 'SAINT 6.45 ( Bruker, 2003)'
_computing_data_collection 'SMART 5.628 (Bruker, 2003)'
_computing_data_reduction 'SAINT 6.45  (Bruker, 2003)'
_computing_molecular_graphics 'Diamond 2.1e, Ortep'
_computing_publication_material 'WinGX publication routines (Farrugia, 1999)'
_computing_structure_refinement 'SHELXL-97 (Sheldrick, 1997)'
_computing_structure_solution SIR-97
_diffrn_ambient_temperature 100(2)
_diffrn_measured_fraction_theta_full 0.993
_diffrn_measured_fraction_theta_max 0.993
_diffrn_measurement_device_type 'Bruker SMART APEX'
_diffrn_measurement_method /w-scans
_diffrn_radiation_monochromator graphite
_diffrn_radiation_type MoK\a
_diffrn_radiation_wavelength 0.71069
_diffrn_reflns_av_R_equivalents 0.0395
_diffrn_reflns_av_sigmaI/netI 0.0496
_diffrn_reflns_limit_h_max 26
_diffrn_reflns_limit_h_min -25
_diffrn_reflns_limit_k_max 19
_diffrn_reflns_limit_k_min -7
_diffrn_reflns_limit_l_max 26
_diffrn_reflns_limit_l_min -25
_diffrn_reflns_number 32557
_diffrn_reflns_theta_full 28.33
_diffrn_reflns_theta_max 28.33
_diffrn_reflns_theta_min 2.10
_diffrn_source 'fine-focus sealed tube'
_exptl_absorpt_coefficient_mu 5.049
_exptl_absorpt_correction_T_max 0.669
_exptl_absorpt_correction_T_min 0.549
_exptl_absorpt_correction_type empirical
_exptl_crystal_colour Red
_exptl_crystal_density_diffrn 1.781
_exptl_crystal_density_method 'not measured'
_exptl_crystal_description Needle
_exptl_crystal_F_000 2640
_exptl_crystal_recrystallization_method 'Acetonitrile, isopropanol, diethylether'
_exptl_crystal_size_max 0.20
_exptl_crystal_size_mid 0.10
_exptl_crystal_size_min 0.08
_refine_diff_density_max 0.917
_refine_diff_density_min -0.839
_refine_diff_density_rms 0.162
_refine_ls_extinction_method none
_refine_ls_goodness_of_fit_ref 1.013
_refine_ls_hydrogen_treatment constr
_refine_ls_matrix_type full
_refine_ls_number_parameters 593
_refine_ls_number_reflns 12405
_refine_ls_number_restraints 6
_refine_ls_restrained_S_all 1.021
_refine_ls_R_factor_all 0.0457
_refine_ls_R_factor_gt 0.0357
_refine_ls_shift/su_max 0.002
_refine_ls_shift/su_mean 0.000
_refine_ls_structure_factor_coef Fsqd
_refine_ls_weighting_details 'calc w=1/[\s^2^(Fo^2^)+(0.0451P)^2^+0.0000P] where P=(Fo^2^+2Fc^2^)/3'
_refine_ls_weighting_scheme calc
_refine_ls_wR_factor_gt 0.0827
_refine_ls_wR_factor_ref 0.0870
_reflns_number_gt 10433
_reflns_number_total 12405
_reflns_threshold_expression >2sigma(I)
_cod_data_source_file ic7006777-file007.cif
_cod_data_source_block 2aprbm
_cod_depositor_comments
;
The following automatic conversions were performed:

'_exptl_absorpt_correction_type' value 'Empirical' changed to
'empirical' according to
/usr/data/users/saulius/automatic-downloads/retrospective/ACS/lib/dictionaries/cif_core.dic
dictionary named 'cif_core.dic' version 2.4.2 from 2011-04-26.

Automatic conversion script
Id: cif_fix_values 2281 2013-09-26 08:29:07Z andrius 
;
_cod_original_sg_symbol_H-M 'P 21/c'
_cod_database_code 4339078

loop_
_symmetry_equiv_pos_as_xyz
'x, y, z'
'-x, y+1/2, -z+1/2'
'-x, -y, -z'
'x, -y-1/2, z-1/2'

loop_
_atom_site_label
_atom_site_type_symbol
_atom_site_fract_x
_atom_site_fract_y
_atom_site_fract_z
_atom_site_U_iso_or_equiv
_atom_site_adp_type
_atom_site_occupancy
_atom_site_symmetry_multiplicity
_atom_site_calc_flag
_atom_site_refinement_flags
_atom_site_disorder_assembly
_atom_site_disorder_group
W1 W 0.600639(9) 0.308474(12) 0.953661(9) 0.01818(5) Uani 1 1 d . . .
W2 W 0.797579(9) 0.325700(12) 0.997707(10) 0.01911(5) Uani 1 1 d . . .
S1 S 0.56135(6) 0.44633(8) 0.88324(6) 0.0260(2) Uani 1 1 d . . .
S2 S 0.62398(6) 0.41231(8) 1.05394(6) 0.0220(2) Uani 1 1 d . . .
S3 S 0.54245(6) 0.21926(8) 1.01640(6) 0.0226(2) Uani 1 1 d . . .
S4 S 0.51091(6) 0.23730(8) 0.84837(6) 0.0250(2) Uani 1 1 d . . .
S5 S 0.71449(5) 0.22604(7) 1.02959(6) 0.0183(2) Uani 1 1 d . . .
S6 S 0.68519(6) 0.28570(8) 0.88898(6) 0.0201(2) Uani 1 1 d . . .
S7 S 0.82900(6) 0.39765(8) 1.11496(6) 0.0228(2) Uani 1 1 d . . .
S8 S 0.77710(7) 0.48148(8) 0.95543(6) 0.0286(3) Uani 1 1 d . . .
S9 S 0.85848(7) 0.31280(9) 0.91574(7) 0.0326(3) Uani 1 1 d . . .
S10 S 0.89065(6) 0.21951(9) 1.06863(7) 0.0280(2) Uani 1 1 d . . .
O1 O 0.74591(18) 0.0415(2) 1.11217(18) 0.0309(7) Uani 1 1 d . . .
H1 H 0.7144 0.0147 1.0765 0.046 Uiso 1 1 calc R . .
O2 O 0.61377(18) 0.2374(2) 0.71817(18) 0.0350(8) Uani 1 1 d . . .
H2 H 0.5763 0.2203 0.6828 0.052 Uiso 1 1 calc R . .
N1 N 0.5507(3) 0.7017(3) 0.8803(3) 0.0440(12) Uani 1 1 d . . .
N2 N 0.6449(3) 0.6575(3) 1.1164(3) 0.0419(11) Uani 1 1 d . . .
N3 N 0.3894(2) 0.0495(3) 0.9933(2) 0.0398(11) Uani 1 1 d . . .
N4 N 0.3535(2) 0.0687(3) 0.7770(2) 0.0338(9) Uani 1 1 d . . .
N5 N 0.8518(3) 0.6173(3) 1.2197(3) 0.0521(14) Uani 1 1 d . . .
N6 N 0.7743(3) 0.7314(3) 1.0046(3) 0.0611(15) Uani 1 1 d . . .
N7 N 1.0500(3) 0.0716(5) 1.0806(3) 0.090(2) Uani 1 1 d . . .
N8 N 1.0093(4) 0.2066(6) 0.8751(4) 0.099(3) Uani 1 1 d . . .
N9 N 0.7036(2) 0.9710(3) 0.84615(19) 0.0231(8) Uani 1 1 d . . .
N10 N 0.9040(2) 0.5862(3) 0.7910(2) 0.0376(10) Uani 1 1 d D . .
C1 C 0.5789(2) 0.5405(3) 0.9440(3) 0.0259(10) Uani 1 1 d . . .
C2 C 0.5641(3) 0.6318(3) 0.9102(3) 0.0306(11) Uani 1 1 d . . .
C3 C 0.6071(2) 0.5265(3) 1.0182(2) 0.0233(9) Uani 1 1 d . . .
C4 C 0.6263(3) 0.6005(3) 1.0720(3) 0.0271(10) Uani 1 1 d . . .
C5 C 0.4713(2) 0.1549(3) 0.9505(2) 0.0236(9) Uani 1 1 d . . .
C6 C 0.4259(3) 0.0965(3) 0.9750(2) 0.0285(10) Uani 1 1 d . . .
C7 C 0.4579(2) 0.1621(3) 0.8777(3) 0.0249(9) Uani 1 1 d . . .
C8 C 0.3996(2) 0.1100(3) 0.8215(3) 0.0264(10) Uani 1 1 d . . .
C9 C 0.6702(3) 0.3572(3) 0.8072(2) 0.0270(10) Uani 1 1 d . . .
H9A H 0.6651 0.4223 0.8188 0.032 Uiso 1 1 calc R . .
H9B H 0.7135 0.3525 0.7948 0.032 Uiso 1 1 calc R . .
C10 C 0.6021(3) 0.3285(3) 0.7405(3) 0.0271(10) Uani 1 1 d . . .
H10A H 0.5589 0.3285 0.7532 0.033 Uiso 1 1 calc R . .
H10B H 0.5933 0.3724 0.7001 0.033 Uiso 1 1 calc R . .
C11 C 0.7368(3) 0.2074(3) 1.1280(2) 0.0240(9) Uani 1 1 d . . .
H11A H 0.7901 0.2130 1.1559 0.029 Uiso 1 1 calc R . .
H11B H 0.7123 0.2546 1.1461 0.029 Uiso 1 1 calc R . .
C12 C 0.7110(3) 0.1108(3) 1.1395(3) 0.0271(10) Uani 1 1 d . . .
H12A H 0.7235 0.1005 1.1921 0.033 Uiso 1 1 calc R . .
H12B H 0.6574 0.1063 1.1134 0.033 Uiso 1 1 calc R . .
C13 C 0.8174(3) 0.5183(3) 1.1012(3) 0.0259(10) Uani 1 1 d . . .
C14 C 0.8355(3) 0.5748(3) 1.1661(3) 0.0354(12) Uani 1 1 d . . .
C15 C 0.7935(3) 0.5545(3) 1.0324(3) 0.0296(10) Uani 1 1 d . . .
C16 C 0.7830(3) 0.6524(4) 1.0172(3) 0.0422(13) Uani 1 1 d . . .
C17 C 0.9310(3) 0.2323(4) 0.9531(3) 0.0415(13) Uani 1 1 d . . .
C18 C 0.9751(3) 0.2159(6) 0.9105(4) 0.064(2) Uani 1 1 d . . .
C19 C 0.9451(3) 0.1906(4) 1.0191(3) 0.0391(13) Uani 1 1 d . . .
C20 C 1.0033(3) 0.1239(5) 1.0527(3) 0.0572(18) Uani 1 1 d . . .
C21 C 0.6299(3) 1.0095(4) 0.7946(3) 0.0357(12) Uani 1 1 d . . .
H21A H 0.6167 0.9811 0.7460 0.043 Uiso 1 1 calc R . .
H21B H 0.6351 1.0764 0.7892 0.043 Uiso 1 1 calc R . .
C22 C 0.5662(3) 0.9931(4) 0.8202(3) 0.0430(13) Uani 1 1 d . . .
H22A H 0.5211 1.0195 0.7845 0.065 Uiso 1 1 calc R . .
H22B H 0.5781 1.0225 0.8677 0.065 Uiso 1 1 calc R . .
H22C H 0.5596 0.9270 0.8246 0.065 Uiso 1 1 calc R . .
C23 C 0.6992(3) 0.8686(3) 0.8646(3) 0.0311(11) Uani 1 1 d . . .
H23A H 0.7491 0.8467 0.8946 0.037 Uiso 1 1 calc R . .
H23B H 0.6701 0.8637 0.8947 0.037 Uiso 1 1 calc R . .
C24 C 0.6655(4) 0.8046(4) 0.7983(3) 0.0538(17) Uani 1 1 d . . .
H24A H 0.6649 0.7415 0.8152 0.081 Uiso 1 1 calc R . .
H24B H 0.6946 0.8072 0.7687 0.081 Uiso 1 1 calc R . .
H24C H 0.6155 0.8243 0.7688 0.081 Uiso 1 1 calc R . .
C25 C 0.7580(3) 0.9796(3) 0.8081(3) 0.0288(10) Uani 1 1 d . . .
H25A H 0.8036 0.9471 0.8381 0.035 Uiso 1 1 calc R . .
H25B H 0.7368 0.9480 0.7603 0.035 Uiso 1 1 calc R . .
C26 C 0.7772(3) 1.0786(4) 0.7955(3) 0.0405(13) Uani 1 1 d . . .
H26A H 0.8114 1.0775 0.7713 0.061 Uiso 1 1 calc R . .
H26B H 0.7998 1.1101 0.8425 0.061 Uiso 1 1 calc R . .
H26C H 0.7327 1.1111 0.7647 0.061 Uiso 1 1 calc R . .
C27 C 0.7310(2) 1.0250(3) 0.9186(2) 0.0239(9) Uani 1 1 d . . .
H27A H 0.7325 1.0910 0.9074 0.029 Uiso 1 1 calc R . .
H27B H 0.6950 1.0176 0.9409 0.029 Uiso 1 1 calc R . .
C28 C 0.8066(3) 0.9972(4) 0.9754(3) 0.0319(11) Uani 1 1 d . . .
H28A H 0.8188 1.0353 1.0192 0.048 Uiso 1 1 calc R . .
H28B H 0.8433 1.0062 0.9549 0.048 Uiso 1 1 calc R . .
H28C H 0.8057 0.9325 0.9884 0.048 Uiso 1 1 calc R . .
C29A C 0.9167(5) 0.5058(6) 0.8441(5) 0.033(2) Uani 0.536(10) 1 d P A 1
H29A H 0.9084 0.4476 0.8164 0.040 Uiso 0.536(10) 1 calc PR A 1
H29B H 0.8806 0.5092 0.8666 0.040 Uiso 0.536(10) 1 calc PR A 1
C29B C 0.9760(6) 0.5920(8) 0.8543(5) 0.044(4) Uani 0.464(10) 1 d PD A 2
H29C H 0.9760 0.6468 0.8837 0.053 Uiso 0.464(10) 1 calc PR A 2
H29D H 1.0147 0.6007 0.8356 0.053 Uiso 0.464(10) 1 calc PR A 2
C30 C 0.9953(3) 0.5048(5) 0.9058(4) 0.075(2) Uani 1 1 d D . .
H30A H 1.0003 0.4522 0.9380 0.112 Uiso 0.536(10) 1 calc PR A 1
H30B H 1.0036 0.5617 0.9340 0.112 Uiso 0.536(10) 1 calc PR A 1
H30C H 1.0313 0.4998 0.8839 0.112 Uiso 0.536(10) 1 calc PR A 1
H30D H 1.0430 0.5136 0.9458 0.112 Uiso 0.464(10) 1 d PR A 2
H30E H 0.9969 0.4503 0.8776 0.112 Uiso 0.464(10) 1 d PR A 2
H30F H 0.9580 0.4965 0.9257 0.112 Uiso 0.464(10) 1 d PR A 2
C31A C 0.9080(6) 0.4843(7) 0.7511(6) 0.033(3) Uani 0.469(11) 1 d P A 2
H31C H 0.9238 0.4351 0.7884 0.040 Uiso 0.469(11) 1 calc PR A 2
H31D H 0.8591 0.4682 0.7142 0.040 Uiso 0.469(11) 1 calc PR A 2
C31B C 0.9534(5) 0.5955(8) 0.7540(5) 0.041(3) Uani 0.531(11) 1 d PD A 1
H31A H 1.0022 0.6150 0.7893 0.049 Uiso 0.531(11) 1 calc PR A 1
H31B H 0.9348 0.6429 0.7155 0.049 Uiso 0.531(11) 1 calc PR A 1
C32 C 0.9602(5) 0.4928(7) 0.7162(5) 0.129(5) Uani 1 1 d D . .
H32A H 0.9934 0.4990 0.6911 0.194 Uiso 0.531(11) 1 calc PR A 1
H32B H 0.9119 0.4741 0.6811 0.194 Uiso 0.531(11) 1 calc PR A 1
H32C H 0.9792 0.4464 0.7546 0.194 Uiso 0.531(11) 1 calc PR A 1
H32D H 0.9630 0.4345 0.6930 0.194 Uiso 0.469(11) 1 d PR A 2
H32E H 1.0084 0.5085 0.7531 0.194 Uiso 0.469(11) 1 d PR A 2
H32F H 0.9439 0.5413 0.6791 0.194 Uiso 0.469(11) 1 d PR A 2
C33A C 0.9181(6) 0.6793(6) 0.8421(5) 0.036(3) Uani 0.519(11) 1 d PD A 1
H33A H 0.9709 0.6823 0.8735 0.043 Uiso 0.519(11) 1 calc PR A 1
H33B H 0.9066 0.7333 0.8092 0.043 Uiso 0.519(11) 1 calc PR A 1
C33B C 0.8350(6) 0.5768(7) 0.8012(7) 0.038(3) Uani 0.481(11) 1 d PD A 2
H33C H 0.8374 0.5224 0.8319 0.046 Uiso 0.481(11) 1 calc PR A 2
H33D H 0.7940 0.5683 0.7534 0.046 Uiso 0.481(11) 1 calc PR A 2
C34A C 0.8227(9) 0.6647(9) 0.8388(9) 0.056(5) Uani 0.472(16) 1 d PD A 2
H34A H 0.7769 0.6591 0.8457 0.084 Uiso 0.472(16) 1 calc PR A 2
H34B H 0.8202 0.7182 0.8082 0.084 Uiso 0.472(16) 1 calc PR A 2
H34C H 0.8633 0.6723 0.8864 0.084 Uiso 0.472(16) 1 calc PR A 2
C34B C 0.8742(7) 0.6902(7) 0.8936(7) 0.045(4) Uani 0.528(16) 1 d P A 1
H34D H 0.8879 0.7481 0.9206 0.067 Uiso 0.528(16) 1 calc PR A 1
H34E H 0.8862 0.6389 0.9282 0.067 Uiso 0.528(16) 1 calc PR A 1
H34F H 0.8217 0.6901 0.8637 0.067 Uiso 0.528(16) 1 calc PR A 1
C35A C 0.8207(5) 0.5878(7) 0.7419(5) 0.029(3) Uani 0.493(12) 1 d PD A 1
H35A H 0.7921 0.6089 0.7698 0.035 Uiso 0.493(12) 1 calc PR A 1
H35B H 0.8033 0.5262 0.7216 0.035 Uiso 0.493(12) 1 calc PR A 1
C35B C 0.9015(6) 0.6601(7) 0.7330(6) 0.046(4) Uani 0.507(12) 1 d PD A 2
H35C H 0.9330 0.6421 0.7074 0.055 Uiso 0.507(12) 1 calc PR A 2
H35D H 0.9173 0.7208 0.7561 0.055 Uiso 0.507(12) 1 calc PR A 2
C36 C 0.8139(7) 0.6621(5) 0.6757(5) 0.200(8) Uani 1 1 d D . .
H36A H 0.7627 0.6676 0.6418 0.300 Uiso 0.493(12) 1 calc PR A 1
H36B H 0.8430 0.6401 0.6492 0.300 Uiso 0.493(12) 1 calc PR A 1
H36C H 0.8321 0.7223 0.6971 0.300 Uiso 0.493(12) 1 calc PR A 1
H36D H 0.8072 0.7072 0.6371 0.300 Uiso 0.507(12) 1 d PR A 2
H36E H 0.7837 0.6792 0.7023 0.300 Uiso 0.507(12) 1 d PR A 2
H36F H 0.7995 0.6012 0.6539 0.300 Uiso 0.507(12) 1 d PR A 2

loop_
_atom_site_aniso_label
_atom_site_aniso_U_11
_atom_site_aniso_U_22
_atom_site_aniso_U_33
_atom_site_aniso_U_23
_atom_site_aniso_U_13
_atom_site_aniso_U_12
W1 0.01661(9) 0.02256(9) 0.01726(9) 0.00165(6) 0.00873(7) 0.00054(6)
W2 0.01821(9) 0.02210(9) 0.02122(10) -0.00342(6) 0.01229(7) -0.00306(6)
S1 0.0297(6) 0.0272(6) 0.0209(5) 0.0037(4) 0.0099(5) 0.0052(5)
S2 0.0240(5) 0.0239(5) 0.0208(5) 0.0010(4) 0.0117(4) 0.0039(4)
S3 0.0191(5) 0.0309(6) 0.0206(5) 0.0008(4) 0.0110(4) -0.0027(4)
S4 0.0229(5) 0.0334(6) 0.0197(5) 0.0000(4) 0.0096(4) -0.0058(5)
S5 0.0180(5) 0.0214(5) 0.0179(5) 0.0017(4) 0.0099(4) 0.0001(4)
S6 0.0205(5) 0.0252(5) 0.0175(5) 0.0016(4) 0.0107(4) -0.0016(4)
S7 0.0257(5) 0.0223(5) 0.0239(5) -0.0049(4) 0.0135(5) -0.0030(4)
S8 0.0379(7) 0.0253(6) 0.0279(6) 0.0006(5) 0.0187(5) -0.0062(5)
S9 0.0303(6) 0.0465(7) 0.0309(7) -0.0103(5) 0.0227(5) -0.0090(5)
S10 0.0195(5) 0.0352(6) 0.0298(6) -0.0102(5) 0.0103(5) 0.0031(5)
O1 0.0347(18) 0.0295(18) 0.0283(18) -0.0016(14) 0.0123(15) 0.0028(15)
O2 0.0334(19) 0.043(2) 0.0234(18) -0.0018(15) 0.0057(15) 0.0031(16)
N1 0.061(3) 0.038(3) 0.045(3) 0.012(2) 0.034(3) 0.019(2)
N2 0.050(3) 0.035(2) 0.046(3) -0.009(2) 0.024(2) 0.004(2)
N3 0.039(2) 0.051(3) 0.034(2) -0.001(2) 0.019(2) -0.019(2)
N4 0.031(2) 0.036(2) 0.033(2) -0.0045(18) 0.0112(19) -0.0066(18)
N5 0.095(4) 0.028(2) 0.051(3) -0.011(2) 0.047(3) -0.016(3)
N6 0.105(5) 0.033(3) 0.062(3) 0.008(2) 0.049(3) 0.004(3)
N7 0.055(4) 0.161(7) 0.052(3) -0.008(4) 0.021(3) 0.059(4)
N8 0.065(4) 0.085(8) 0.068(4) -0.014(5) 0.050(4) 0.008(5)
N9 0.0236(18) 0.029(2) 0.0214(19) -0.0027(15) 0.0140(15) -0.0035(15)
N10 0.031(2) 0.042(3) 0.037(2) 0.007(2) 0.0094(19) -0.0151(19)
C1 0.028(2) 0.022(2) 0.032(3) 0.0059(18) 0.016(2) 0.0080(18)
C2 0.036(3) 0.033(3) 0.030(3) 0.005(2) 0.020(2) 0.013(2)
C3 0.022(2) 0.025(2) 0.024(2) 0.0010(17) 0.0101(18) 0.0035(17)
C4 0.030(2) 0.027(2) 0.030(3) 0.003(2) 0.018(2) 0.0068(19)
C5 0.018(2) 0.029(2) 0.027(2) 0.0007(18) 0.0119(18) 0.0001(18)
C6 0.029(2) 0.033(3) 0.025(2) -0.0014(19) 0.012(2) -0.003(2)
C7 0.022(2) 0.025(2) 0.029(2) 0.0001(18) 0.0120(19) 0.0006(18)
C8 0.024(2) 0.029(2) 0.027(2) 0.0016(19) 0.013(2) 0.0018(19)
C9 0.032(2) 0.032(2) 0.023(2) 0.0068(19) 0.017(2) -0.001(2)
C10 0.030(2) 0.034(3) 0.023(2) 0.0085(19) 0.017(2) 0.003(2)
C11 0.030(2) 0.026(2) 0.019(2) -0.0038(17) 0.0135(19) -0.0009(19)
C12 0.031(2) 0.031(2) 0.024(2) 0.0054(19) 0.016(2) 0.006(2)
C13 0.031(2) 0.022(2) 0.032(3) -0.0054(18) 0.021(2) -0.0062(18)
C14 0.053(3) 0.025(2) 0.042(3) -0.001(2) 0.034(3) -0.004(2)
C15 0.039(3) 0.022(2) 0.039(3) 0.0011(19) 0.026(2) -0.001(2)
C16 0.069(4) 0.027(3) 0.045(3) 0.001(2) 0.038(3) -0.004(3)
C17 0.023(2) 0.065(4) 0.041(3) -0.021(3) 0.018(2) -0.002(2)
C18 0.036(3) 0.113(6) 0.049(4) -0.028(4) 0.023(3) 0.002(4)
C19 0.021(2) 0.060(4) 0.035(3) -0.020(3) 0.011(2) 0.005(2)
C20 0.032(3) 0.096(5) 0.043(3) -0.020(3) 0.015(3) 0.022(3)
C21 0.029(3) 0.050(3) 0.027(3) 0.002(2) 0.011(2) 0.004(2)
C22 0.023(2) 0.068(4) 0.038(3) -0.006(3) 0.012(2) 0.001(2)
C23 0.044(3) 0.026(2) 0.030(3) -0.007(2) 0.022(2) -0.007(2)
C24 0.070(4) 0.052(4) 0.046(4) -0.021(3) 0.030(3) -0.024(3)
C25 0.031(2) 0.033(3) 0.031(3) -0.003(2) 0.022(2) -0.001(2)
C26 0.050(3) 0.043(3) 0.044(3) 0.004(2) 0.035(3) -0.004(3)
C27 0.030(2) 0.024(2) 0.021(2) -0.0054(17) 0.0146(19) 0.0006(18)
C28 0.034(3) 0.036(3) 0.026(2) -0.006(2) 0.012(2) -0.004(2)
C29A 0.034(5) 0.033(5) 0.035(5) 0.005(4) 0.017(4) -0.005(4)
C29B 0.043(7) 0.071(9) 0.023(6) -0.027(6) 0.018(5) -0.028(6)
C30 0.042(4) 0.109(6) 0.055(4) 0.038(4) 0.000(3) -0.028(4)
C31A 0.034(6) 0.024(5) 0.034(6) -0.003(4) 0.005(5) -0.009(4)
C31B 0.029(5) 0.074(8) 0.024(5) 0.000(5) 0.016(4) -0.009(5)
C32 0.134(8) 0.182(10) 0.123(7) -0.110(8) 0.106(7) -0.102(8)
C33A 0.037(6) 0.037(6) 0.034(6) 0.000(4) 0.016(5) -0.016(4)
C33B 0.035(6) 0.031(6) 0.060(9) 0.005(5) 0.030(6) 0.000(5)
C34A 0.067(10) 0.053(8) 0.070(11) -0.014(7) 0.050(9) -0.012(7)
C34B 0.048(7) 0.039(6) 0.059(8) -0.017(5) 0.034(6) -0.013(5)
C35A 0.019(5) 0.032(5) 0.030(6) 0.006(4) 0.003(4) -0.010(4)
C35B 0.065(8) 0.032(6) 0.059(8) -0.004(5) 0.045(7) -0.014(5)
C36 0.255(14) 0.038(4) 0.120(9) 0.032(5) -0.125(9) -0.035(6)

loop_
_atom_type_symbol
_atom_type_description
_atom_type_scat_dispersion_real
_atom_type_scat_dispersion_imag
_atom_type_scat_source
C C 0.0033 0.0016 'International Tables Vol C Tables 4.2.6.8 and 6.1.1.4'
H H 0.0000 0.0000 'International Tables Vol C Tables 4.2.6.8 and 6.1.1.4'
N N 0.0061 0.0033 'International Tables Vol C Tables 4.2.6.8 and 6.1.1.4'
O O 0.0106 0.0060 'International Tables Vol C Tables 4.2.6.8 and 6.1.1.4'
S S 0.1246 0.1234 'International Tables Vol C Tables 4.2.6.8 and 6.1.1.4'
W W -0.8490 6.8722 'International Tables Vol C Tables 4.2.6.8 and 6.1.1.4'

loop_
_geom_angle_atom_site_label_1
_geom_angle_atom_site_label_2
_geom_angle_atom_site_label_3
_geom_angle
S4 W1 S1 83.73(4)
S4 W1 S3 82.81(4)
S1 W1 S3 130.25(4)
S4 W1 S2 146.71(4)
S1 W1 S2 82.61(4)
S3 W1 S2 83.17(4)
S4 W1 S5 120.81(4)
S1 W1 S5 140.37(4)
S3 W1 S5 86.23(4)
S2 W1 S5 88.12(4)
S4 W1 S6 85.01(4)
S1 W1 S6 86.57(4)
S3 W1 S6 139.15(4)
S2 W1 S6 124.14(4)
S5 W1 S6 67.22(4)
S8 W2 S9 84.04(4)
S8 W2 S10 143.24(4)
S9 W2 S10 82.49(5)
S8 W2 S7 82.68(4)
S9 W2 S7 133.51(4)
S10 W2 S7 82.21(4)
S8 W2 S5 127.49(4)
S9 W2 S5 134.60(4)
S10 W2 S5 84.87(4)
S7 W2 S5 87.08(4)
S8 W2 S6 86.89(4)
S9 W2 S6 84.97(5)
S10 W2 S6 125.56(4)
S7 W2 S6 138.17(4)
S5 W2 S6 67.83(4)
C1 S1 W1 108.49(15)
C3 S2 W1 108.06(15)
C5 S3 W1 108.05(15)
C7 S4 W1 108.34(16)
C11 S5 W2 117.07(15)
C11 S5 W1 119.66(15)
W2 S5 W1 95.95(4)
C9 S6 W2 114.19(16)
C9 S6 W1 117.93(16)
W2 S6 W1 94.44(4)
C13 S7 W2 108.14(16)
C15 S8 W2 108.25(16)
C17 S9 W2 108.27(19)
C19 S10 W2 108.9(2)
C12 O1 H1 109.5
C10 O2 H2 109.5
C21 N9 C27 109.5(3)
C21 N9 C23 112.6(4)
C27 N9 C23 107.5(3)
C21 N9 C25 108.2(3)
C27 N9 C25 111.0(3)
C23 N9 C25 108.0(3)
C31B N10 C33B 159.4(7)
C31B N10 C29B 78.8(6)
C33B N10 C29B 121.7(7)
C31B N10 C29A 117.6(6)
C33B N10 C29A 75.0(6)
C29B N10 C29A 67.5(6)
C31B N10 C35A 116.6(6)
C33B N10 C35A 42.9(6)
C29B N10 C35A 163.6(7)
C29A N10 C35A 106.8(5)
C31B N10 C35B 52.5(6)
C33B N10 C35B 114.0(7)
C29B N10 C35B 109.0(6)
C29A N10 C35B 169.9(7)
C35A N10 C35B 79.1(6)
C31B N10 C33A 104.6(6)
C33B N10 C33A 86.1(6)
C29B N10 C33A 63.9(6)
C29A N10 C33A 105.1(6)
C35A N10 C33A 104.7(6)
C35B N10 C33A 80.8(6)
C31B N10 C31A 71.2(6)
C33B N10 C31A 101.6(6)
C29B N10 C31A 103.8(7)
C29A N10 C31A 68.3(5)
C35A N10 C31A 87.4(6)
C35B N10 C31A 104.3(6)
C33A N10 C31A 167.7(6)
C3 C1 C2 123.5(4)
C3 C1 S1 120.5(3)
C2 C1 S1 116.0(3)
N1 C2 C1 176.7(6)
C1 C3 C4 123.9(4)
C1 C3 S2 120.0(3)
C4 C3 S2 116.1(3)
N2 C4 C3 176.7(5)
C7 C5 C6 120.8(4)
C7 C5 S3 120.5(3)
C6 C5 S3 118.6(3)
N3 C6 C5 178.8(5)
C5 C7 C8 122.1(4)
C5 C7 S4 120.3(4)
C8 C7 S4 117.6(3)
N4 C8 C7 179.9(6)
C10 C9 S6 112.8(3)
C10 C9 H9A 109.0
S6 C9 H9A 109.0
C10 C9 H9B 109.0
S6 C9 H9B 109.0
H9A C9 H9B 107.8
O2 C10 C9 108.8(4)
O2 C10 H10A 109.9
C9 C10 H10A 109.9
O2 C10 H10B 109.9
C9 C10 H10B 109.9
H10A C10 H10B 108.3
C12 C11 S5 109.6(3)
C12 C11 H11A 109.7
S5 C11 H11A 109.7
C12 C11 H11B 109.7
S5 C11 H11B 109.7
H11A C11 H11B 108.2
O1 C12 C11 110.0(4)
O1 C12 H12A 109.7
C11 C12 H12A 109.7
O1 C12 H12B 109.7
C11 C12 H12B 109.7
H12A C12 H12B 108.2
C15 C13 C14 122.7(4)
C15 C13 S7 120.6(4)
C14 C13 S7 116.7(4)
N5 C14 C13 177.3(6)
C13 C15 C16 123.5(5)
C13 C15 S8 120.3(4)
C16 C15 S8 116.2(4)
N6 C16 C15 179.7(9)
C19 C17 C18 122.8(5)
C19 C17 S9 121.1(4)
C18 C17 S9 116.1(5)
N8 C18 C17 177.0(9)
C17 C19 C20 124.0(5)
C17 C19 S10 119.2(4)
C20 C19 S10 116.8(4)
N7 C20 C19 178.8(7)
N9 C21 C22 114.4(4)
N9 C21 H21A 108.7
C22 C21 H21A 108.7
N9 C21 H21B 108.7
C22 C21 H21B 108.7
H21A C21 H21B 107.6
C21 C22 H22A 109.5
C21 C22 H22B 109.5
H22A C22 H22B 109.5
C21 C22 H22C 109.5
H22A C22 H22C 109.5
H22B C22 H22C 109.5
C24 C23 N9 115.2(4)
C24 C23 H23A 108.5
N9 C23 H23A 108.5
C24 C23 H23B 108.5
N9 C23 H23B 108.5
H23A C23 H23B 107.5
C23 C24 H24A 109.5
C23 C24 H24B 109.5
H24A C24 H24B 109.5
C23 C24 H24C 109.5
H24A C24 H24C 109.5
H24B C24 H24C 109.5
C26 C25 N9 114.9(4)
C26 C25 H25A 108.5
N9 C25 H25A 108.5
C26 C25 H25B 108.5
N9 C25 H25B 108.5
H25A C25 H25B 107.5
C25 C26 H26A 109.5
C25 C26 H26B 109.5
H26A C26 H26B 109.5
C25 C26 H26C 109.5
H26A C26 H26C 109.5
H26B C26 H26C 109.5
C28 C27 N9 115.9(4)
C28 C27 H27A 108.3
N9 C27 H27A 108.3
C28 C27 H27B 108.3
N9 C27 H27B 108.3
H27A C27 H27B 107.4
C27 C28 H28A 109.5
C27 C28 H28B 109.5
H28A C28 H28B 109.5
C27 C28 H28C 109.5
H28A C28 H28C 109.5
H28B C28 H28C 109.5
N10 C29A C30 113.1(6)
N10 C29A H29A 109.0
C30 C29A H29A 109.0
N10 C29A H29B 109.0
C30 C29A H29B 109.0
H29A C29A H29B 107.8
N10 C29A H30F 133.1
C30 C29A H30F 37.1
H29A C29A H30F 115.0
H29B C29A H30F 72.5
N10 C29B C30 114.2(7)
N10 C29B H29C 108.7
C30 C29B H29C 108.7
N10 C29B H29D 108.7
C30 C29B H29D 108.7
H29C C29B H29D 107.6
C29A C30 C29B 64.6(6)
C29A C30 H30A 109.5
C29B C30 H30A 171.5
C29A C30 H30B 109.5
C29B C30 H30B 68.7
H30A C30 H30B 109.5
C29A C30 H30C 109.5
C29B C30 H30C 78.7
H30A C30 H30C 109.5
H30B C30 H30C 109.5
C29A C30 H30D 171.4
C29B C30 H30D 109.5
H30A C30 H30D 75.7
H30B C30 H30D 62.0
H30C C30 H30D 74.1
C29A C30 H30E 78.8
C29B C30 H30E 109.5
H30A C30 H30E 74.1
H30B C30 H30E 168.4
H30C C30 H30E 59.3
H30D C30 H30E 109.5
C29A C30 H30F 68.6
C29B C30 H30F 109.5
H30A C30 H30F 62.1
H30B C30 H30F 81.6
H30C C30 H30F 168.4
H30D C30 H30F 109.5
H30E C30 H30F 109.5
C32 C31A N10 108.7(7)
C32 C31A H31C 109.9
N10 C31A H31C 109.9
C32 C31A H31D 109.9
N10 C31A H31D 109.9
H31C C31A H31D 108.3
N10 C31B C32 109.4(7)
N10 C31B H31A 109.8
C32 C31B H31A 109.8
N10 C31B H31B 109.8
C32 C31B H31B 109.8
H31A C31B H31B 108.2
C31A C32 C31B 70.7(6)
C31A C32 H32A 177.8
C31B C32 H32A 109.5
C31A C32 H32B 68.5
C31B C32 H32B 109.5
H32A C32 H32B 109.5
C31A C32 H32C 72.4
C31B C32 H32C 109.5
H32A C32 H32C 109.5
H32B C32 H32C 109.5
C31A C32 H32D 109.5
C31B C32 H32D 178.3
H32A C32 H32D 70.3
H32B C32 H32D 69.2
H32C C32 H32D 72.1
C31A C32 H32E 109.5
C31B C32 H32E 71.9
H32A C32 H32E 72.5
H32B C32 H32E 176.6
H32C C32 H32E 67.2
H32D C32 H32E 109.5
C31A C32 H32F 109.4
C31B C32 H32F 69.0
H32A C32 H32F 68.8
H32B C32 H32F 73.9
H32C C32 H32F 176.7
H32D C32 H32F 109.5
H32E C32 H32F 109.5
C34B C33A N10 118.3(7)
C34B C33A H33A 107.7
N10 C33A H33A 107.7
C34B C33A H33B 107.7
N10 C33A H33B 107.7
H33A C33A H33B 107.1
N10 C33B C34A 109.0(8)
N10 C33B H33C 109.9
C34A C33B H33C 109.9
N10 C33B H33D 109.9
C34A C33B H33D 109.9
H33C C33B H33D 108.3
C33B C34A H34A 109.5
C33B C34A H34B 109.5
H34A C34A H34B 109.5
C33B C34A H34C 109.5
H34A C34A H34C 109.5
H34B C34A H34C 109.5
C33A C34B H34D 109.5
C33A C34B H34E 109.5
H34D C34B H34E 109.5
C33A C34B H34F 109.5
H34D C34B H34F 109.5
H34E C34B H34F 109.5
N10 C35A C36 103.8(6)
N10 C35A H35A 111.0
C36 C35A H35A 111.0
N10 C35A H35B 111.0
C36 C35A H35B 111.0
H35A C35A H35B 109.0
N10 C35A H36E 119.9
C36 C35A H36E 35.0
H35A C35A H36E 76.1
H35B C35A H36E 122.8
N10 C35B C36 103.8(7)
N10 C35B H35C 111.0
C36 C35B H35C 111.0
N10 C35B H35D 111.0
C36 C35B H35D 111.0
H35C C35B H35D 109.0
C35B C36 C35A 73.2(5)
C35B C36 H36A 176.4
C35A C36 H36A 109.5
C35B C36 H36B 71.4
C35A C36 H36B 109.5
H36A C36 H36B 109.5
C35B C36 H36C 67.0
C35A C36 H36C 109.5
H36A C36 H36C 109.5
H36B C36 H36C 109.5
C35B C36 H36D 109.4
C35A C36 H36D 176.4
H36A C36 H36D 67.8
H36B C36 H36D 73.9
H36C C36 H36D 69.9
C35B C36 H36E 109.6
C35A C36 H36E 67.1
H36A C36 H36E 69.8
H36B C36 H36E 175.5
H36C C36 H36E 74.7
H36D C36 H36E 109.5
C35B C36 H36F 109.4
C35A C36 H36F 71.4
H36A C36 H36F 74.0
H36B C36 H36F 66.3
H36C C36 H36F 175.5
H36D C36 H36F 109.5
H36E C36 H36F 109.5

loop_
_geom_bond_atom_site_label_1
_geom_bond_atom_site_label_2
_geom_bond_distance
W1 S4 2.3430(12)
W1 S1 2.3496(13)
W1 S3 2.3499(11)
W1 S2 2.3537(12)
W1 S5 2.4347(11)
W1 S6 2.4672(11)
W2 S8 2.3508(14)
W2 S9 2.3508(12)
W2 S10 2.3525(13)
W2 S7 2.3607(12)
W2 S5 2.4186(11)
W2 S6 2.4447(11)
S1 C1 1.737(5)
S2 C3 1.752(5)
S3 C5 1.738(5)
S4 C7 1.738(5)
S5 C11 1.817(4)
S6 C9 1.821(4)
S7 C13 1.744(5)
S8 C15 1.753(5)
S9 C17 1.745(6)
S10 C19 1.748(5)
O1 C12 1.419(5)
O1 H1 0.8200
O2 C10 1.419(5)
O2 H2 0.8200
N1 C2 1.134(6)
N2 C4 1.139(6)
N3 C6 1.135(6)
N4 C8 1.139(6)
N5 C14 1.142(6)
N6 C16 1.152(7)
N7 C20 1.138(8)
N8 C18 1.144(7)
N9 C21 1.497(6)
N9 C27 1.512(5)
N9 C23 1.516(6)
N9 C25 1.525(5)
N10 C31B 1.423(9)
N10 C33B 1.445(10)
N10 C29B 1.463(11)
N10 C29A 1.499(9)
N10 C35A 1.529(9)
N10 C35B 1.535(11)
N10 C33A 1.620(9)
N10 C31A 1.666(11)
C1 C3 1.348(6)
C1 C2 1.438(6)
C3 C4 1.432(6)
C5 C7 1.345(6)
C5 C6 1.431(6)
C7 C8 1.438(6)
C9 C10 1.505(6)
C9 H9A 0.9700
C9 H9B 0.9700
C10 H10A 0.9700
C10 H10B 0.9700
C11 C12 1.514(6)
C11 H11A 0.9700
C11 H11B 0.9700
C12 H12A 0.9700
C12 H12B 0.9700
C13 C15 1.340(6)
C13 C14 1.425(6)
C15 C16 1.427(7)
C17 C19 1.348(8)
C17 C18 1.434(7)
C19 C20 1.428(8)
C21 C22 1.533(7)
C21 H21A 0.9700
C21 H21B 0.9700
C22 H22A 0.9600
C22 H22B 0.9600
C22 H22C 0.9600
C23 C24 1.508(7)
C23 H23A 0.9700
C23 H23B 0.9700
C24 H24A 0.9600
C24 H24B 0.9600
C24 H24C 0.9600
C25 C26 1.507(6)
C25 H25A 0.9700
C25 H25B 0.9700
C26 H26A 0.9600
C26 H26B 0.9600
C26 H26C 0.9600
C27 C28 1.509(6)
C27 H27A 0.9700
C27 H27B 0.9700
C28 H28A 0.9600
C28 H28B 0.9600
C28 H28C 0.9600
C29A C30 1.533(10)
C29A H29A 0.9700
C29A H29B 0.9700
C29A H30F 1.4824
C29B C30 1.550(12)
C29B H29C 0.9700
C29B H29D 0.9700
C30 H30A 0.9600
C30 H30B 0.9600
C30 H30C 0.9600
C30 H30D 0.9600
C30 H30E 0.9600
C30 H30F 0.9600
C31A C32 1.440(12)
C31A H31C 0.9700
C31A H31D 0.9700
C31B C32 1.670(11)
C31B H31A 0.9700
C31B H31B 0.9700
C32 H32A 0.9600
C32 H32B 0.9600
C32 H32C 0.9600
C32 H32D 0.9600
C32 H32E 0.9600
C32 H32F 0.9600
C33A C34B 1.568(13)
C33A H33A 0.9700
C33A H33B 0.9700
C33B C34A 1.521(13)
C33B H33C 0.9700
C33B H33D 0.9700
C34A H34A 0.9600
C34A H34B 0.9600
C34A H34C 0.9600
C34B H34D 0.9600
C34B H34E 0.9600
C34B H34F 0.9600
C35A C36 1.639(11)
C35A H35A 0.9700
C35A H35B 0.9700
C35A H36E 1.5439
C35B C36 1.633(13)
C35B H35C 0.9700
C35B H35D 0.9700
C36 H36A 0.9600
C36 H36B 0.9600
C36 H36C 0.9600
C36 H36D 0.9600
C36 H36E 0.9600
C36 H36F 0.9600
